data_4027667
loop_
_publ_author_name
'Ming-Chang P. Yeh'
'Chia-Jung Liang'
'Chern-Wei Fan'
'Wei-Hang Chiu'
'Jun-Yuan Lo'

_publ_section_title
;
 Synthesis of 2-Azaspiro[4.6]undec-7-enes from
 N-Tosyl-N-(3-arylpropargyl)-Tethered 3-Methylcyclohex-2-en-1-ols
;
_journal_name_full 'Journal of Organic Chemistry'
_journal_page_first 9707
_journal_page_last 9717
_journal_paper_doi 10.1021/jo301764g
_journal_volume 77
_journal_year 2012
_chemical_formula_moiety 'C18 H21 Cl O'
_chemical_formula_sum 'C18 H21 Cl O'
_chemical_formula_weight 288.80
_chemical_name_systematic
;
 ?
;
_space_group_IT_number 2
_symmetry_cell_setting triclinic
_symmetry_space_group_name_Hall '-P 1'
_symmetry_space_group_name_H-M 'P -1'
_atom_sites_solution_hydrogens geom
_atom_sites_solution_primary direct
_atom_sites_solution_secondary difmap
_audit_creation_method SHELXL-97
_cell_angle_alpha 97.4090(10)
_cell_angle_beta 97.2790(10)
_cell_angle_gamma 91.6110(10)
_cell_formula_units_Z 4
_cell_length_a 8.6695(2)
_cell_length_b 12.6691(4)
_cell_length_c 14.0890(4)
_cell_measurement_reflns_used 0
_cell_measurement_temperature 200(2)
_cell_measurement_theta_max 0
_cell_measurement_theta_min 0
_cell_volume 1520.62(7)
_computing_molecular_graphics 'Ortep-3 for Windows (Farrugia, 1997)'
_computing_publication_material 'WinGX publication routines (Farrugia, 1999)'
_computing_structure_refinement 'SHELXL-97 (Sheldrick, 1997)'
_computing_structure_solution 'SHELXS-86 (Sheldrick, 1986)'
_diffrn_ambient_temperature 200(2)
_diffrn_measured_fraction_theta_full 0.973
_diffrn_measured_fraction_theta_max 0.973
_diffrn_radiation_monochromator graphite
_diffrn_radiation_source 'fine-focus sealed tube'
_diffrn_radiation_type MoK\a
_diffrn_radiation_wavelength 0.71073
_diffrn_reflns_av_R_equivalents 0.0233
_diffrn_reflns_av_sigmaI/netI 0.0296
_diffrn_reflns_limit_h_max 10
_diffrn_reflns_limit_h_min -10
_diffrn_reflns_limit_k_max 14
_diffrn_reflns_limit_k_min -14
_diffrn_reflns_limit_l_max 16
_diffrn_reflns_limit_l_min -16
_diffrn_reflns_number 12068
_diffrn_reflns_theta_full 24.96
_diffrn_reflns_theta_max 24.96
_diffrn_reflns_theta_min 1.47
_exptl_absorpt_coefficient_mu 0.245
_exptl_absorpt_correction_T_max 0.9573
_exptl_absorpt_correction_T_min 0.8493
_exptl_absorpt_correction_type multi-scan
_exptl_crystal_colour colorless
_exptl_crystal_density_diffrn 1.261
_exptl_crystal_description prism
_exptl_crystal_F_000 616
_exptl_crystal_size_max 0.69
_exptl_crystal_size_mid 0.57
_exptl_crystal_size_min 0.18
_refine_diff_density_max 0.988
_refine_diff_density_min -0.278
_refine_diff_density_rms 0.053
_refine_ls_extinction_method none
_refine_ls_goodness_of_fit_ref 1.013
_refine_ls_hydrogen_treatment constr
_refine_ls_matrix_type full
_refine_ls_number_parameters 361
_refine_ls_number_reflns 5180
_refine_ls_number_restraints 0
_refine_ls_restrained_S_all 1.013
_refine_ls_R_factor_all 0.0535
_refine_ls_R_factor_gt 0.0468
_refine_ls_shift/su_max 0.000
_refine_ls_shift/su_mean 0.000
_refine_ls_structure_factor_coef Fsqd
_refine_ls_weighting_details 'calc w=1/[\s^2^(Fo^2^)+(0.0847P)^2^+1.0455P] where P=(Fo^2^+2Fc^2^)/3'
_refine_ls_weighting_scheme calc
_refine_ls_wR_factor_gt 0.1383
_refine_ls_wR_factor_ref 0.1474
_reflns_number_gt 4538
_reflns_number_total 5180
_reflns_threshold_expression >2sigma(I)
_cod_data_source_file jo301764g_si_010.cif
_cod_data_source_block a12792
_cod_database_code 4027667

loop_
_symmetry_equiv_pos_as_xyz
'x, y, z'
'-x, -y, -z'

loop_
_atom_site_label
_atom_site_type_symbol
_atom_site_fract_x
_atom_site_fract_y
_atom_site_fract_z
_atom_site_U_iso_or_equiv
_atom_site_adp_type
_atom_site_occupancy
_atom_site_symmetry_multiplicity
_atom_site_calc_flag
_atom_site_refinement_flags
C1 C 1.0634(2) 0.48515(17) 0.17765(15) 0.0302(5) Uani 1 1 d .
C2 C 1.1387(2) 0.56756(18) 0.25538(16) 0.0318(5) Uani 1 1 d .
C3 C 1.2547(3) 0.7444(2) 0.3035(2) 0.0492(7) Uani 1 1 d .
H3 H 1.2928 0.8096 0.2868 0.059 Uiso 1 1 calc R
C4 C 1.1975(3) 0.66302(19) 0.23180(18) 0.0382(5) Uani 1 1 d .
H4 H 1.1983 0.6721 0.1660 0.046 Uiso 1 1 calc R
C5 C 1.2566(3) 0.7314(2) 0.3992(2) 0.0561(7) Uani 1 1 d .
H5 H 1.2941 0.7880 0.4485 0.067 Uiso 1 1 calc R
C6 C 1.2036(3) 0.6353(3) 0.42349(19) 0.0537(7) Uani 1 1 d .
H6 H 1.2065 0.6259 0.4895 0.064 Uiso 1 1 calc R
C7 C 1.1464(3) 0.5531(2) 0.35225(18) 0.0429(6) Uani 1 1 d .
H7 H 1.1125 0.4870 0.3693 0.051 Uiso 1 1 calc R
C8 C 0.9134(2) 0.46044(16) 0.14936(14) 0.0269(4) Uani 1 1 d .
C9 C 0.8544(3) 0.37770(17) 0.06375(16) 0.0349(5) Uani 1 1 d .
H9A H 0.8851 0.3992 0.0034 0.042 Uiso 1 1 calc R
H9B H 0.8974 0.3076 0.0729 0.042 Uiso 1 1 calc R
C10 C 0.6778(3) 0.37195(19) 0.05924(18) 0.0421(6) Uani 1 1 d .
H10A H 0.6432 0.3147 0.0944 0.050 Uiso 1 1 calc R
H10B H 0.6270 0.3590 -0.0085 0.050 Uiso 1 1 calc R
C11 C 0.6410(3) 0.48130(18) 0.10804(16) 0.0341(5) Uani 1 1 d .
H11A H 0.5389 0.4783 0.1323 0.041 Uiso 1 1 calc R
H11B H 0.6385 0.5343 0.0621 0.041 Uiso 1 1 calc R
C12 C 0.7736(2) 0.51114(16) 0.19283(14) 0.0254(4) Uani 1 1 d .
C13 C 0.7445(2) 0.45449(17) 0.28029(15) 0.0300(5) Uani 1 1 d .
H13A H 0.8407 0.4633 0.3272 0.036 Uiso 1 1 calc R
H13B H 0.7267 0.3773 0.2576 0.036 Uiso 1 1 calc R
C14 C 0.6080(3) 0.49201(18) 0.33401(16) 0.0339(5) Uani 1 1 d .
H14A H 0.5169 0.4996 0.2858 0.041 Uiso 1 1 calc R
H14B H 0.5798 0.4362 0.3727 0.041 Uiso 1 1 calc R
C15 C 0.6404(3) 0.59698(19) 0.40070(17) 0.0393(5) Uani 1 1 d .
H15A H 0.5600 0.6031 0.4449 0.047 Uiso 1 1 calc R
H15B H 0.7419 0.5930 0.4408 0.047 Uiso 1 1 calc R
C16 C 0.6444(2) 0.69792(17) 0.35489(16) 0.0334(5) Uani 1 1 d .
C17 C 0.6512(3) 0.69076(17) 0.24838(16) 0.0330(5) Uani 1 1 d .
H17A H 0.6539 0.7635 0.2300 0.040 Uiso 1 1 calc R
H17B H 0.5557 0.6523 0.2131 0.040 Uiso 1 1 calc R
C18 C 0.7951(2) 0.63263(16) 0.21796(16) 0.0291(5) Uani 1 1 d .
H18A H 0.8262 0.6622 0.1611 0.035 Uiso 1 1 calc R
H18B H 0.8821 0.6488 0.2711 0.035 Uiso 1 1 calc R
C19 C 0.5881(3) -0.03439(17) 0.15644(15) 0.0300(5) Uani 1 1 d .
C20 C 0.5265(2) 0.04340(17) 0.22907(15) 0.0292(5) Uani 1 1 d .
C21 C 0.5237(2) 0.02276(18) 0.32339(16) 0.0332(5) Uani 1 1 d .
H21 H 0.5552 -0.0438 0.3415 0.040 Uiso 1 1 calc R
C22 C 0.4747(3) 0.1000(2) 0.39116(17) 0.0393(5) Uani 1 1 d .
H22 H 0.4733 0.0859 0.4557 0.047 Uiso 1 1 calc R
C23 C 0.4281(3) 0.1968(2) 0.36552(18) 0.0422(6) Uani 1 1 d .
H23 H 0.3976 0.2499 0.4127 0.051 Uiso 1 1 calc R
C24 C 0.4259(3) 0.21646(19) 0.27115(19) 0.0397(6) Uani 1 1 d .
H24 H 0.3917 0.2825 0.2531 0.048 Uiso 1 1 calc R
C25 C 0.4734(3) 0.13981(18) 0.20261(17) 0.0341(5) Uani 1 1 d .
H25 H 0.4698 0.1530 0.1375 0.041 Uiso 1 1 calc R
C26 C 0.7348(3) -0.05097(16) 0.14229(15) 0.0287(5) Uani 1 1 d .
C27 C 0.7819(3) -0.13062(18) 0.06235(17) 0.0383(5) Uani 1 1 d .
H27A H 0.7536 -0.1066 -0.0014 0.046 Uiso 1 1 calc R
H27B H 0.7305 -0.2015 0.0620 0.046 Uiso 1 1 calc R
C28 C 0.9573(3) -0.13509(19) 0.08553(18) 0.0430(6) Uani 1 1 d .
H28A H 1.0062 -0.1525 0.0259 0.052 Uiso 1 1 calc R
H28B H 0.9851 -0.1888 0.1293 0.052 Uiso 1 1 calc R
C29 C 1.0076(3) -0.02324(19) 0.13465(17) 0.0384(5) Uani 1 1 d .
H29A H 1.0124 0.0265 0.0862 0.046 Uiso 1 1 calc R
H29B H 1.1113 -0.0228 0.1733 0.046 Uiso 1 1 calc R
C30 C 0.8815(2) 0.00902(16) 0.20069(15) 0.0284(5) Uani 1 1 d .
C31 C 0.9185(3) -0.03659(17) 0.29744(16) 0.0325(5) Uani 1 1 d .
H31A H 0.8269 -0.0280 0.3327 0.039 Uiso 1 1 calc R
H31B H 0.9327 -0.1140 0.2828 0.039 Uiso 1 1 calc R
C32 C 1.0614(3) 0.0129(2) 0.36454(18) 0.0430(6) Uani 1 1 d .
H32A H 1.1483 0.0187 0.3259 0.052 Uiso 1 1 calc R
H32B H 1.0922 -0.0361 0.4123 0.052 Uiso 1 1 calc R
C33 C 1.0396(3) 0.1233(2) 0.41923(18) 0.0509(7) Uani 1 1 d .
H33A H 0.9402 0.1201 0.4468 0.061 Uiso 1 1 calc R
H33B H 1.1241 0.1373 0.4741 0.061 Uiso 1 1 calc R
C34 C 1.0378(3) 0.21630(19) 0.36428(18) 0.0405(6) Uani 1 1 d .
C35 C 1.0128(3) 0.19805(18) 0.25615(17) 0.0372(5) Uani 1 1 d .
H35A H 1.1037 0.1624 0.2329 0.045 Uiso 1 1 calc R
H35B H 1.0067 0.2679 0.2317 0.045 Uiso 1 1 calc R
C36 C 0.8647(3) 0.12995(16) 0.21425(16) 0.0319(5) Uani 1 1 d .
H36A H 0.7843 0.1466 0.2573 0.038 Uiso 1 1 calc R
H36B H 0.8259 0.1516 0.1508 0.038 Uiso 1 1 calc R
O1 O 0.6429(3) 0.78502(16) 0.40302(15) 0.0601(5) Uani 1 1 d .
O2 O 1.0592(3) 0.30702(17) 0.40679(17) 0.0730(6) Uani 1 1 d .
Cl1 Cl 1.20073(7) 0.41467(5) 0.11348(5) 0.0440(2) Uani 1 1 d .
Cl2 Cl 0.43674(7) -0.11063(5) 0.07902(4) 0.0453(2) Uani 1 1 d .

loop_
_atom_site_aniso_label
_atom_site_aniso_U_11
_atom_site_aniso_U_22
_atom_site_aniso_U_33
_atom_site_aniso_U_23
_atom_site_aniso_U_13
_atom_site_aniso_U_12
C1 0.0297(11) 0.0313(11) 0.0320(11) 0.0071(9) 0.0090(9) 0.0079(9)
C2 0.0205(10) 0.0394(12) 0.0356(12) 0.0062(9) 0.0019(9) 0.0051(9)
C3 0.0329(13) 0.0462(15) 0.0655(19) 0.0019(13) 0.0024(12) -0.0042(11)
C4 0.0275(11) 0.0434(13) 0.0437(14) 0.0058(10) 0.0049(10) 0.0012(10)
C5 0.0376(14) 0.0633(19) 0.0584(18) -0.0146(14) -0.0050(12) -0.0001(13)
C6 0.0416(15) 0.079(2) 0.0356(14) 0.0013(13) -0.0068(11) 0.0034(14)
C7 0.0317(12) 0.0525(15) 0.0436(14) 0.0093(11) -0.0009(10) 0.0026(10)
C8 0.0314(11) 0.0245(10) 0.0255(11) 0.0039(8) 0.0052(8) 0.0054(8)
C9 0.0454(13) 0.0293(11) 0.0286(12) -0.0012(9) 0.0042(10) 0.0066(9)
C10 0.0444(14) 0.0393(13) 0.0370(13) -0.0080(10) -0.0010(11) -0.0057(11)
C11 0.0266(11) 0.0415(13) 0.0315(12) -0.0001(9) -0.0005(9) 0.0003(9)
C12 0.0239(10) 0.0246(10) 0.0269(11) 0.0010(8) 0.0021(8) 0.0021(8)
C13 0.0317(11) 0.0264(11) 0.0320(12) 0.0044(9) 0.0044(9) 0.0023(8)
C14 0.0343(12) 0.0337(12) 0.0352(12) 0.0066(9) 0.0091(9) -0.0002(9)
C15 0.0464(14) 0.0418(13) 0.0307(12) 0.0011(10) 0.0112(10) 0.0070(10)
C16 0.0277(11) 0.0302(12) 0.0403(13) -0.0057(9) 0.0065(9) 0.0045(9)
C17 0.0327(11) 0.0278(11) 0.0398(13) 0.0055(9) 0.0074(9) 0.0076(9)
C18 0.0285(11) 0.0245(11) 0.0352(12) 0.0032(9) 0.0076(9) 0.0029(8)
C19 0.0337(11) 0.0277(11) 0.0259(11) -0.0001(8) -0.0015(9) -0.0036(8)
C20 0.0240(10) 0.0308(11) 0.0305(11) -0.0016(9) 0.0017(8) -0.0032(8)
C21 0.0292(11) 0.0335(12) 0.0362(12) 0.0022(9) 0.0052(9) -0.0030(9)
C22 0.0346(12) 0.0485(14) 0.0332(12) -0.0022(10) 0.0073(10) -0.0036(10)
C23 0.0324(12) 0.0436(14) 0.0460(14) -0.0132(11) 0.0071(10) 0.0009(10)
C24 0.0289(11) 0.0323(12) 0.0544(15) -0.0025(10) -0.0003(10) 0.0044(9)
C25 0.0287(11) 0.0363(12) 0.0357(12) 0.0033(9) -0.0004(9) 0.0008(9)
C26 0.0382(12) 0.0249(10) 0.0234(10) 0.0028(8) 0.0056(9) 0.0020(9)
C27 0.0523(14) 0.0316(12) 0.0314(12) -0.0004(9) 0.0111(10) 0.0059(10)
C28 0.0520(15) 0.0399(13) 0.0409(14) 0.0050(11) 0.0186(11) 0.0147(11)
C29 0.0371(12) 0.0427(13) 0.0382(13) 0.0071(10) 0.0135(10) 0.0067(10)
C30 0.0298(11) 0.0280(11) 0.0288(11) 0.0053(9) 0.0073(9) 0.0030(8)
C31 0.0339(12) 0.0320(11) 0.0331(12) 0.0095(9) 0.0044(9) 0.0002(9)
C32 0.0400(13) 0.0468(14) 0.0428(14) 0.0204(11) -0.0058(11) -0.0039(11)
C33 0.0594(17) 0.0573(17) 0.0325(13) 0.0041(12) -0.0015(12) -0.0168(13)
C34 0.0319(12) 0.0379(13) 0.0479(14) -0.0034(11) 0.0007(10) 0.0007(10)
C35 0.0344(12) 0.0310(12) 0.0464(14) 0.0085(10) 0.0030(10) -0.0018(9)
C36 0.0311(11) 0.0287(11) 0.0357(12) 0.0064(9) 0.0014(9) 0.0023(9)
O1 0.0678(13) 0.0502(12) 0.0592(12) -0.0068(9) 0.0100(10) 0.0070(10)
O2 0.0883(17) 0.0525(13) 0.0717(15) -0.0050(11) -0.0011(12) 0.0028(11)
Cl1 0.0372(3) 0.0509(4) 0.0481(4) 0.0076(3) 0.0180(3) 0.0159(3)
Cl2 0.0420(4) 0.0438(4) 0.0425(4) -0.0106(3) -0.0049(3) -0.0063(3)

loop_
_atom_type_symbol
_atom_type_description
_atom_type_scat_dispersion_real
_atom_type_scat_dispersion_imag
_atom_type_scat_source
C C 0.0033 0.0016 'International Tables Vol C Tables 4.2.6.8 and 6.1.1.4'
H H 0.0000 0.0000 'International Tables Vol C Tables 4.2.6.8 and 6.1.1.4'
O O 0.0106 0.0060 'International Tables Vol C Tables 4.2.6.8 and 6.1.1.4'
Cl Cl 0.1484 0.1585 'International Tables Vol C Tables 4.2.6.8 and 6.1.1.4'

loop_
_geom_angle_atom_site_label_1
_geom_angle_atom_site_label_2
_geom_angle_atom_site_label_3
_geom_angle
C8 C1 C2 129.68(19)
C8 C1 Cl1 117.85(17)
C2 C1 Cl1 112.44(15)
C7 C2 C4 119.1(2)
C7 C2 C1 121.1(2)
C4 C2 C1 119.7(2)
C4 C3 C5 120.2(3)
C4 C3 H3 119.9
C5 C3 H3 119.9
C3 C4 C2 120.4(2)
C3 C4 H4 119.8
C2 C4 H4 119.8
C3 C5 C6 119.8(3)
C3 C5 H5 120.1
C6 C5 H5 120.1
C7 C6 C5 120.5(3)
C7 C6 H6 119.8
C5 C6 H6 119.8
C6 C7 C2 119.9(2)
C6 C7 H7 120.1
C2 C7 H7 120.1
C1 C8 C9 123.25(19)
C1 C8 C12 127.24(19)
C9 C8 C12 109.47(17)
C10 C9 C8 105.87(17)
C10 C9 H9A 110.6
C8 C9 H9A 110.6
C10 C9 H9B 110.6
C8 C9 H9B 110.6
H9A C9 H9B 108.7
C9 C10 C11 103.72(18)
C9 C10 H10A 111.0
C11 C10 H10A 111.0
C9 C10 H10B 111.0
C11 C10 H10B 111.0
H10A C10 H10B 109.0
C10 C11 C12 105.66(18)
C10 C11 H11A 110.6
C12 C11 H11A 110.6
C10 C11 H11B 110.6
C12 C11 H11B 110.6
H11A C11 H11B 108.7
C18 C12 C13 113.07(17)
C18 C12 C8 112.77(16)
C13 C12 C8 108.11(16)
C18 C12 C11 110.50(17)
C13 C12 C11 110.65(17)
C8 C12 C11 101.10(16)
C12 C13 C14 116.80(17)
C12 C13 H13A 108.1
C14 C13 H13A 108.1
C12 C13 H13B 108.1
C14 C13 H13B 108.1
H13A C13 H13B 107.3
C15 C14 C13 114.66(19)
C15 C14 H14A 108.6
C13 C14 H14A 108.6
C15 C14 H14B 108.6
C13 C14 H14B 108.6
H14A C14 H14B 107.6
C16 C15 C14 117.72(19)
C16 C15 H15A 107.9
C14 C15 H15A 107.9
C16 C15 H15B 107.9
C14 C15 H15B 107.9
H15A C15 H15B 107.2
O1 C16 C17 119.7(2)
O1 C16 C15 121.1(2)
C17 C16 C15 119.23(18)
C16 C17 C18 112.30(18)
C16 C17 H17A 109.1
C18 C17 H17A 109.1
C16 C17 H17B 109.1
C18 C17 H17B 109.1
H17A C17 H17B 107.9
C12 C18 C17 115.72(17)
C12 C18 H18A 108.3
C17 C18 H18A 108.3
C12 C18 H18B 108.3
C17 C18 H18B 108.3
H18A C18 H18B 107.4
C26 C19 C20 129.31(19)
C26 C19 Cl2 118.74(17)
C20 C19 Cl2 111.93(15)
C25 C20 C21 119.4(2)
C25 C20 C19 119.42(19)
C21 C20 C19 121.20(19)
C22 C21 C20 119.8(2)
C22 C21 H21 120.1
C20 C21 H21 120.1
C23 C22 C21 120.6(2)
C23 C22 H22 119.7
C21 C22 H22 119.7
C22 C23 C24 119.9(2)
C22 C23 H23 120.1
C24 C23 H23 120.1
C25 C24 C23 120.1(2)
C25 C24 H24 119.9
C23 C24 H24 119.9
C24 C25 C20 120.2(2)
C24 C25 H25 119.9
C20 C25 H25 119.9
C19 C26 C27 124.1(2)
C19 C26 C30 126.23(19)
C27 C26 C30 109.69(18)
C26 C27 C28 104.81(19)
C26 C27 H27A 110.8
C28 C27 H27A 110.8
C26 C27 H27B 110.8
C28 C27 H27B 110.8
H27A C27 H27B 108.9
C27 C28 C29 103.57(19)
C27 C28 H28A 111.0
C29 C28 H28A 111.0
C27 C28 H28B 111.0
C29 C28 H28B 111.0
H28A C28 H28B 109.0
C28 C29 C30 105.32(19)
C28 C29 H29A 110.7
C30 C29 H29A 110.7
C28 C29 H29B 110.7
C30 C29 H29B 110.7
H29A C29 H29B 108.8
C36 C30 C31 112.96(18)
C36 C30 C29 111.23(17)
C31 C30 C29 109.64(18)
C36 C30 C26 111.98(17)
C31 C30 C26 108.98(16)
C29 C30 C26 101.43(17)
C32 C31 C30 116.30(18)
C32 C31 H31A 108.2
C30 C31 H31A 108.2
C32 C31 H31B 108.2
C30 C31 H31B 108.2
H31A C31 H31B 107.4
C31 C32 C33 115.1(2)
C31 C32 H32A 108.5
C33 C32 H32A 108.5
C31 C32 H32B 108.5
C33 C32 H32B 108.5
H32A C32 H32B 107.5
C34 C33 C32 117.8(2)
C34 C33 H33A 107.9
C32 C33 H33A 107.9
C34 C33 H33B 107.9
C32 C33 H33B 107.9
H33A C33 H33B 107.2
O2 C34 C33 120.5(2)
O2 C34 C35 119.9(2)
C33 C34 C35 119.6(2)
C34 C35 C36 113.38(19)
C34 C35 H35A 108.9
C36 C35 H35A 108.9
C34 C35 H35B 108.9
C36 C35 H35B 108.9
H35A C35 H35B 107.7
C30 C36 C35 116.16(18)
C30 C36 H36A 108.2
C35 C36 H36A 108.2
C30 C36 H36B 108.2
C35 C36 H36B 108.2
H36A C36 H36B 107.4

loop_
_geom_bond_atom_site_label_1
_geom_bond_atom_site_label_2
_geom_bond_distance
C1 C8 1.327(3)
C1 C2 1.484(3)
C1 Cl1 1.777(2)
C2 C7 1.394(3)
C2 C4 1.395(3)
C3 C4 1.380(4)
C3 C5 1.378(4)
C3 H3 0.9500
C4 H4 0.9500
C5 C6 1.388(4)
C5 H5 0.9500
C6 C7 1.383(4)
C6 H6 0.9500
C7 H7 0.9500
C8 C9 1.517(3)
C8 C12 1.545(3)
C9 C10 1.523(3)
C9 H9A 0.9900
C9 H9B 0.9900
C10 C11 1.526(3)
C10 H10A 0.9900
C10 H10B 0.9900
C11 C12 1.550(3)
C11 H11A 0.9900
C11 H11B 0.9900
C12 C18 1.535(3)
C12 C13 1.547(3)
C13 C14 1.538(3)
C13 H13A 0.9900
C13 H13B 0.9900
C14 C15 1.523(3)
C14 H14A 0.9900
C14 H14B 0.9900
C15 C16 1.506(3)
C15 H15A 0.9900
C15 H15B 0.9900
C16 O1 1.220(3)
C16 C17 1.500(3)
C17 C18 1.546(3)
C17 H17A 0.9900
C17 H17B 0.9900
C18 H18A 0.9900
C18 H18B 0.9900
C19 C26 1.330(3)
C19 C20 1.487(3)
C19 Cl2 1.772(2)
C20 C25 1.396(3)
C20 C21 1.390(3)
C21 C22 1.391(3)
C21 H21 0.9500
C22 C23 1.380(4)
C22 H22 0.9500
C23 C24 1.382(4)
C23 H23 0.9500
C24 C25 1.388(3)
C24 H24 0.9500
C25 H25 0.9500
C26 C27 1.517(3)
C26 C30 1.547(3)
C27 C28 1.519(4)
C27 H27A 0.9900
C27 H27B 0.9900
C28 C29 1.521(3)
C28 H28A 0.9900
C28 H28B 0.9900
C29 C30 1.553(3)
C29 H29A 0.9900
C29 H29B 0.9900
C30 C36 1.533(3)
C30 C31 1.549(3)
C31 C32 1.525(3)
C31 H31A 0.9900
C31 H31B 0.9900
C32 C33 1.537(4)
C32 H32A 0.9900
C32 H32B 0.9900
C33 C34 1.490(4)
C33 H33A 0.9900
C33 H33B 0.9900
C34 O2 1.223(3)
C34 C35 1.498(3)
C35 C36 1.535(3)
C35 H35A 0.9900
C35 H35B 0.9900
C36 H36A 0.9900
C36 H36B 0.9900
